data_7103191
loop_
_publ_author_name
'F\"urstner, Alois'
'Ackerstaff, Jens'

_publ_section_title
;
 Formal total synthesis of (-)-haouamine A.
;
_journal_issue 25
_journal_name_full 'Chemical communications (Cambridge, England)'
_journal_page_first 2870
_journal_page_last 2872
_journal_paper_doi 10.1039/b805295f
_journal_year 2008
_chemical_absolute_configuration rm
_chemical_compound_source toluene/pentane
_chemical_formula_moiety 'C21 H21 N O4'
_chemical_formula_sum 'C21 H21 N O4'
_chemical_formula_weight 351.39
_chemical_name_systematic
;
?
;
_space_group_IT_number 19
_symmetry_cell_setting orthorhombic
_symmetry_Int_Tables_number 19
_symmetry_space_group_name_Hall 'P 2ac 2ab'
_symmetry_space_group_name_H-M 'P 21 21 21'
_atom_sites_solution_hydrogens geom
_atom_sites_solution_primary direct
_atom_sites_solution_secondary difmap
_cell_angle_alpha 90.00
_cell_angle_beta 90.00
_cell_angle_gamma 90.00
_cell_formula_units_Z 4
_cell_length_a 5.11170(10)
_cell_length_b 9.8304(2)
_cell_length_c 34.9917(8)
_cell_measurement_reflns_used 34557
_cell_measurement_temperature 100
_cell_measurement_theta_max 68.79
_cell_measurement_theta_min 4.67
_cell_volume 1758.33(6)
_computing_cell_refinement 'PROTEUM2 (Bruker AXS, 2004)'
_computing_data_collection 'PROTEUM2 (Bruker AXS, 2004)'
_computing_data_reduction 'SAINT software (Bruker AXS, 2004)'
_computing_molecular_graphics 'DIAMOND (Crystal Impact GbR, 2005)'
_computing_structure_refinement 'SHELXL-97 (Sheldrick, 1997)'
_computing_structure_solution 'SHELXS-97 (Sheldrick, 1990)'
_diffrn_ambient_temperature 100
_diffrn_measured_fraction_theta_full 0.993
_diffrn_measured_fraction_theta_max 0.993
_diffrn_measurement_device_type 'Bruker AXS X8 Proteum'
_diffrn_measurement_method 'CCD \f- and \w-scans'
_diffrn_radiation_monochromator 'focusing multilayer optic'
_diffrn_radiation_source '0.2 x 2mm^2^ focus rotating anode'
_diffrn_radiation_type CuK\a
_diffrn_radiation_wavelength 1.54178
_diffrn_reflns_av_R_equivalents 0.0511
_diffrn_reflns_av_sigmaI/netI 0.0241
_diffrn_reflns_limit_h_max 6
_diffrn_reflns_limit_h_min -6
_diffrn_reflns_limit_k_max 11
_diffrn_reflns_limit_k_min -11
_diffrn_reflns_limit_l_max 42
_diffrn_reflns_limit_l_min -39
_diffrn_reflns_number 34417
_diffrn_reflns_theta_full 68.79
_diffrn_reflns_theta_max 68.79
_diffrn_reflns_theta_min 4.67
_diffrn_standards_decay_% 0.00
_diffrn_standards_number 0
_exptl_absorpt_coefficient_mu 0.749
_exptl_absorpt_correction_T_max 1
_exptl_absorpt_correction_T_min 1
_exptl_absorpt_correction_type multi-scan
_exptl_absorpt_process_details 'Scalepack, Otwinowski (1997)'
_exptl_crystal_colour colorless
_exptl_crystal_density_diffrn 1.327
_exptl_crystal_density_meas ?
_exptl_crystal_density_method none
_exptl_crystal_description block
_exptl_crystal_F_000 744
_exptl_crystal_size_max 0.3
_exptl_crystal_size_mid 0.3
_exptl_crystal_size_min 0.3
_refine_diff_density_max 0.158
_refine_diff_density_min -0.187
_refine_diff_density_rms 0.043
_refine_ls_abs_structure_details 'Flack, H. D. (1983). Acta Cryst. A39, 876-881'
_refine_ls_abs_structure_Flack 0.2(2)
_refine_ls_extinction_method none
_refine_ls_goodness_of_fit_ref 1.162
_refine_ls_hydrogen_treatment constr
_refine_ls_matrix_type full
_refine_ls_number_parameters 237
_refine_ls_number_reflns 3215
_refine_ls_number_restraints 0
_refine_ls_restrained_S_all 1.162
_refine_ls_R_factor_all 0.0340
_refine_ls_R_factor_gt 0.0337
_refine_ls_shift/su_max 0.000
_refine_ls_shift/su_mean 0.000
_refine_ls_structure_factor_coef Fsqd
_refine_ls_weighting_details 'calc w=1/[\s^2^(Fo^2^)+(0.0187P)^2^+0.7075P] where P=(Fo^2^+2Fc^2^)/3'
_refine_ls_weighting_scheme calc
_refine_ls_wR_factor_gt 0.0785
_refine_ls_wR_factor_ref 0.0787
_reflns_number_gt 3189
_reflns_number_total 3215
_reflns_threshold_expression I>2\s(I)
_cod_data_source_file b805295f.txt
_cod_data_source_block 5370
_cod_depositor_comments
;
The following automatic conversions were performed:
'_geom_bond_publ_flag' value 'Y' changed to 'y' according to
'/home/saulius/struct/CIF-dictionaries/cif_core.dic' dictionary named
'cif_core.dic' version 2.4.1 from 2010-06-29 (29
times).

'_geom_bond_publ_flag' value 'N' changed to 'n' according to
'/home/saulius/struct/CIF-dictionaries/cif_core.dic' dictionary named
'cif_core.dic' version 2.4.1 from 2010-06-29 (21
time).

'_geom_angle_publ_flag' value 'Y' changed to 'y' according to
'/home/saulius/struct/CIF-dictionaries/cif_core.dic' dictionary named
'cif_core.dic' version 2.4.1 from 2010-06-29 (41
time).

'_geom_angle_publ_flag' value 'N' changed to 'n' according to
'/home/saulius/struct/CIF-dictionaries/cif_core.dic' dictionary named
'cif_core.dic' version 2.4.1 from 2010-06-29 (46 times).

Automatic conversion script
Id: cif_fix_enum 1527 2010-12-29 10:47:43Z saulius 

The following automatic conversions were performed:

'_exptl_crystal_density_meas' value 'none' was changed to '?' - the
value is perceived as not measured.

Automatic conversion script
Id: cif_fix_values 3008 2015-01-20 13:52:24Z robertas 
;
_cod_original_sg_symbol_H-M P212121
_cod_database_code 7103191

loop_
_symmetry_equiv_pos_as_xyz
'x, y, z'
'-x+1/2, -y, z+1/2'
'-x, y+1/2, -z+1/2'
'x+1/2, -y+1/2, -z'

loop_
_atom_site_label
_atom_site_type_symbol
_atom_site_fract_x
_atom_site_fract_y
_atom_site_fract_z
_atom_site_U_iso_or_equiv
_atom_site_adp_type
_atom_site_occupancy
_atom_site_symmetry_multiplicity
_atom_site_calc_flag
_atom_site_refinement_flags
_atom_site_disorder_assembly
_atom_site_disorder_group
N1 N -0.7016(3) -0.36144(14) -0.10889(4) 0.0259(3) Uani 1 1 d . . .
C2 C -0.7197(3) -0.30847(18) -0.06999(4) 0.0274(4) Uani 1 1 d . . .
H2A H -0.6647 -0.2119 -0.0697 0.033 Uiso 1 1 calc R . .
H2B H -0.6001 -0.3601 -0.0531 0.033 Uiso 1 1 calc R . .
C3 C -0.9983(3) -0.32011(16) -0.05499(4) 0.0255(3) Uani 1 1 d . . .
H3 H -1.1182 -0.2597 -0.0699 0.031 Uiso 1 1 calc R . .
O3 O -0.9862(2) -0.27691(13) -0.01582(3) 0.0309(3) Uani 1 1 d . . .
H3A H -1.1370 -0.2562 -0.0082 0.046 Uiso 1 1 calc R . .
C4 C -1.0868(3) -0.46617(17) -0.05772(4) 0.0260(3) Uani 1 1 d . . .
H4 H -1.2038 -0.5024 -0.0392 0.031 Uiso 1 1 calc R . .
C4A C -1.0004(3) -0.54405(16) -0.08610(4) 0.0234(3) Uani 1 1 d . . .
C4B C -1.0200(3) -0.69112(16) -0.09295(4) 0.0243(3) Uani 1 1 d . . .
C5 C -1.1870(3) -0.78919(17) -0.07702(4) 0.0249(3) Uani 1 1 d . . .
O5 O -1.3649(2) -0.74318(11) -0.05083(3) 0.0285(3) Uani 1 1 d . . .
C5' C -1.5261(4) -0.84323(18) -0.03266(5) 0.0342(4) Uani 1 1 d . . .
H5'1 H -1.4151 -0.9113 -0.0202 0.051 Uiso 1 1 calc R . .
H5'2 H -1.6364 -0.8877 -0.0519 0.051 Uiso 1 1 calc R . .
H5'3 H -1.6372 -0.7991 -0.0135 0.051 Uiso 1 1 calc R . .
C6 C -1.1681(4) -0.92356(17) -0.08915(5) 0.0281(4) Uani 1 1 d . . .
H6 H -1.2854 -0.9903 -0.0795 0.034 Uiso 1 1 calc R . .
C7 C -0.9756(4) -0.95970(17) -0.11554(5) 0.0308(4) Uani 1 1 d . . .
H7 H -0.9629 -1.0518 -0.1236 0.037 Uiso 1 1 calc R . .
C8 C -0.8027(4) -0.86493(18) -0.13035(5) 0.0299(4) Uani 1 1 d . . .
H8 H -0.6699 -0.8916 -0.1478 0.036 Uiso 1 1 calc R . .
C8A C -0.8279(3) -0.73041(17) -0.11915(4) 0.0273(4) Uani 1 1 d . . .
C9 C -0.6645(3) -0.60970(16) -0.13084(5) 0.0274(4) Uani 1 1 d . . .
H9A H -0.6319 -0.6096 -0.1587 0.033 Uiso 1 1 calc R . .
H9B H -0.4948 -0.6087 -0.1172 0.033 Uiso 1 1 calc R . .
C9A C -0.8363(3) -0.48834(16) -0.11893(4) 0.0246(3) Uani 1 1 d . . .
H9A1 H -0.9575 -0.4680 -0.1406 0.030 Uiso 1 1 calc R . .
C10 C -0.5501(3) -0.29420(16) -0.13452(4) 0.0257(3) Uani 1 1 d . . .
O10 O -0.4236(2) -0.19191(12) -0.12784(3) 0.0345(3) Uani 1 1 d . . .
O11 O -0.5595(2) -0.35611(12) -0.16923(3) 0.0299(3) Uani 1 1 d . . .
C12 C -0.4178(4) -0.29022(19) -0.20024(5) 0.0337(4) Uani 1 1 d . . .
H12A H -0.3178 -0.3590 -0.2148 0.040 Uiso 1 1 calc R . .
H12B H -0.2923 -0.2235 -0.1896 0.040 Uiso 1 1 calc R . .
C13 C -0.6068(3) -0.21933(17) -0.22621(5) 0.0290(4) Uani 1 1 d . . .
C14 C -0.7690(4) -0.11835(19) -0.21191(5) 0.0370(4) Uani 1 1 d . . .
H14 H -0.7547 -0.0930 -0.1858 0.044 Uiso 1 1 calc R . .
C15 C -0.9510(4) -0.0539(2) -0.23481(7) 0.0499(5) Uani 1 1 d . . .
H15 H -1.0612 0.0144 -0.2243 0.060 Uiso 1 1 calc R . .
C16 C -0.9729(5) -0.0880(3) -0.27250(7) 0.0544(6) Uani 1 1 d . . .
H16 H -1.0985 -0.0438 -0.2882 0.065 Uiso 1 1 calc R . .
C17 C -0.8129(5) -0.1865(3) -0.28772(6) 0.0540(6) Uani 1 1 d . . .
H17 H -0.8280 -0.2098 -0.3140 0.065 Uiso 1 1 calc R . .
C18 C -0.6265(4) -0.2532(2) -0.26467(5) 0.0416(5) Uani 1 1 d . . .
H18 H -0.5154 -0.3207 -0.2753 0.050 Uiso 1 1 calc R . .

loop_
_atom_site_aniso_label
_atom_site_aniso_U_11
_atom_site_aniso_U_22
_atom_site_aniso_U_33
_atom_site_aniso_U_23
_atom_site_aniso_U_13
_atom_site_aniso_U_12
N1 0.0263(7) 0.0263(7) 0.0251(6) -0.0013(5) 0.0006(6) -0.0059(6)
C2 0.0250(8) 0.0298(9) 0.0274(8) -0.0055(7) -0.0012(7) -0.0014(7)
C3 0.0232(8) 0.0283(8) 0.0250(7) -0.0037(6) -0.0026(6) 0.0033(7)
O3 0.0247(6) 0.0393(7) 0.0287(5) -0.0099(5) 0.0016(5) 0.0013(6)
C4 0.0217(8) 0.0300(9) 0.0264(8) 0.0025(6) -0.0019(6) 0.0017(7)
C4A 0.0186(8) 0.0245(8) 0.0271(7) 0.0015(6) -0.0021(6) -0.0026(7)
C4B 0.0231(8) 0.0232(8) 0.0267(7) 0.0015(6) -0.0049(7) -0.0026(7)
C5 0.0225(7) 0.0276(8) 0.0244(7) 0.0001(6) -0.0015(6) -0.0001(7)
O5 0.0262(6) 0.0292(6) 0.0300(6) 0.0001(5) 0.0041(5) -0.0021(5)
C5' 0.0323(9) 0.0369(10) 0.0335(9) 0.0031(7) 0.0075(8) -0.0055(9)
C6 0.0277(8) 0.0244(8) 0.0321(8) 0.0009(7) 0.0004(7) -0.0050(7)
C7 0.0326(9) 0.0242(8) 0.0357(9) -0.0040(7) 0.0014(8) -0.0005(8)
C8 0.0289(9) 0.0303(9) 0.0304(8) -0.0025(7) 0.0023(7) -0.0015(8)
C8A 0.0280(8) 0.0288(9) 0.0251(7) 0.0005(6) -0.0021(7) -0.0004(8)
C9 0.0247(8) 0.0278(9) 0.0296(8) 0.0011(6) 0.0018(7) -0.0032(7)
C9A 0.0233(8) 0.0264(8) 0.0241(7) 0.0012(6) 0.0001(6) -0.0045(7)
C10 0.0220(8) 0.0244(8) 0.0306(8) 0.0012(6) -0.0008(6) -0.0002(7)
O10 0.0345(7) 0.0295(6) 0.0394(6) -0.0007(5) 0.0008(5) -0.0079(6)
O11 0.0360(7) 0.0286(6) 0.0251(5) 0.0018(5) 0.0052(5) -0.0053(6)
C12 0.0346(10) 0.0348(10) 0.0319(8) 0.0058(7) 0.0109(7) -0.0010(8)
C13 0.0305(9) 0.0269(8) 0.0296(8) 0.0039(7) 0.0047(7) -0.0091(7)
C14 0.0405(11) 0.0304(10) 0.0401(10) 0.0030(8) 0.0037(8) -0.0026(8)
C15 0.0427(12) 0.0409(12) 0.0661(14) 0.0190(10) 0.0029(11) 0.0022(10)
C16 0.0377(12) 0.0635(14) 0.0620(14) 0.0277(11) -0.0114(11) -0.0135(11)
C17 0.0567(13) 0.0732(16) 0.0322(10) 0.0121(10) -0.0098(10) -0.0309(14)
C18 0.0452(12) 0.0460(11) 0.0335(9) -0.0027(8) 0.0072(8) -0.0152(10)

loop_
_atom_type_symbol
_atom_type_description
_atom_type_scat_dispersion_real
_atom_type_scat_dispersion_imag
_atom_type_scat_source
C C 0.0181 0.0091 'International Tables Vol C Tables 4.2.6.8 and 6.1.1.4'
H H 0.0000 0.0000 'International Tables Vol C Tables 4.2.6.8 and 6.1.1.4'
N N 0.0311 0.0180 'International Tables Vol C Tables 4.2.6.8 and 6.1.1.4'
O O 0.0492 0.0322 'International Tables Vol C Tables 4.2.6.8 and 6.1.1.4'

loop_
_geom_angle_atom_site_label_1
_geom_angle_atom_site_label_2
_geom_angle_atom_site_label_3
_geom_angle
_geom_angle_site_symmetry_1
_geom_angle_site_symmetry_3
_geom_angle_publ_flag
C10 N1 C2 118.59(13) . . y
C10 N1 C9A 121.58(13) . . y
C2 N1 C9A 119.77(13) . . y
N1 C2 C3 110.72(13) . . y
N1 C2 H2A 109.5 . . n
C3 C2 H2A 109.5 . . n
N1 C2 H2B 109.5 . . n
C3 C2 H2B 109.5 . . n
H2A C2 H2B 108.1 . . n
O3 C3 C4 110.78(13) . . y
O3 C3 C2 105.44(12) . . y
C4 C3 C2 109.29(13) . . y
O3 C3 H3 110.4 . . n
C4 C3 H3 110.4 . . n
C2 C3 H3 110.4 . . n
C3 O3 H3A 109.5 . . n
C4A C4 C3 119.72(15) . . y
C4A C4 H4 120.1 . . n
C3 C4 H4 120.1 . . n
C4 C4A C4B 131.76(15) . . y
C4 C4A C9A 122.62(14) . . y
C4B C4A C9A 105.55(13) . . y
C8A C4B C5 119.87(15) . . y
C8A C4B C4A 109.34(14) . . y
C5 C4B C4A 130.75(15) . . y
O5 C5 C6 124.39(15) . . y
O5 C5 C4B 116.31(14) . . y
C6 C5 C4B 119.27(15) . . y
C5 O5 C5' 116.92(13) . . y
O5 C5' H5'1 109.5 . . n
O5 C5' H5'2 109.5 . . n
H5'1 C5' H5'2 109.5 . . n
O5 C5' H5'3 109.5 . . n
H5'1 C5' H5'3 109.5 . . n
H5'2 C5' H5'3 109.5 . . n
C5 C6 C7 119.53(16) . . y
C5 C6 H6 120.2 . . n
C7 C6 H6 120.2 . . n
C8 C7 C6 121.77(16) . . y
C8 C7 H7 119.1 . . n
C6 C7 H7 119.1 . . n
C7 C8 C8A 118.48(16) . . y
C7 C8 H8 120.8 . . n
C8A C8 H8 120.8 . . n
C8 C8A C4B 120.98(16) . . y
C8 C8A C9 128.53(16) . . y
C4B C8A C9 110.47(14) . . y
C8A C9 C9A 102.74(13) . . y
C8A C9 H9A 111.2 . . n
C9A C9 H9A 111.2 . . n
C8A C9 H9B 111.2 . . n
C9A C9 H9B 111.2 . . n
H9A C9 H9B 109.1 . . n
N1 C9A C4A 112.53(12) . . y
N1 C9A C9 117.14(14) . . y
C4A C9A C9 103.87(12) . . y
N1 C9A H9A1 107.6 . . n
C4A C9A H9A1 107.6 . . n
C9 C9A H9A1 107.6 . . n
O10 C10 N1 125.34(15) . . y
O10 C10 O11 124.04(14) . . y
N1 C10 O11 110.62(13) . . y
C10 O11 C12 116.67(13) . . y
O11 C12 C13 109.75(14) . . y
O11 C12 H12A 109.7 . . n
C13 C12 H12A 109.7 . . n
O11 C12 H12B 109.7 . . n
C13 C12 H12B 109.7 . . n
H12A C12 H12B 108.2 . . n
C14 C13 C18 118.49(17) . . y
C14 C13 C12 119.98(15) . . y
C18 C13 C12 121.53(17) . . y
C15 C14 C13 121.44(19) . . y
C15 C14 H14 119.3 . . n
C13 C14 H14 119.3 . . n
C16 C15 C14 120.2(2) . . y
C16 C15 H15 119.9 . . n
C14 C15 H15 119.9 . . n
C15 C16 C17 119.9(2) . . y
C15 C16 H16 120.0 . . n
C17 C16 H16 120.0 . . n
C16 C17 C18 120.50(19) . . y
C16 C17 H17 119.7 . . n
C18 C17 H17 119.7 . . n
C13 C18 C17 119.5(2) . . y
C13 C18 H18 120.3 . . n
C17 C18 H18 120.3 . . n

loop_
_geom_bond_atom_site_label_1
_geom_bond_atom_site_label_2
_geom_bond_distance
_geom_bond_site_symmetry_2
_geom_bond_publ_flag
N1 C10 1.357(2) . y
N1 C2 1.4605(19) . y
N1 C9A 1.468(2) . y
C2 C3 1.522(2) . y
C2 H2A 0.9900 . n
C2 H2B 0.9900 . n
C3 O3 1.4363(18) . y
C3 C4 1.508(2) . y
C3 H3 1.0000 . n
O3 H3A 0.8400 . n
C4 C4A 1.330(2) . y
C4 H4 0.9500 . n
C4A C4B 1.469(2) . y
C4A C9A 1.524(2) . y
C4B C8A 1.398(2) . y
C4B C5 1.403(2) . y
C5 O5 1.3677(19) . y
C5 C6 1.391(2) . y
O5 C5' 1.432(2) . y
C5' H5'1 0.9800 . n
C5' H5'2 0.9800 . n
C5' H5'3 0.9800 . n
C6 C7 1.395(2) . y
C6 H6 0.9500 . n
C7 C8 1.385(2) . y
C7 H7 0.9500 . n
C8 C8A 1.385(2) . y
C8 H8 0.9500 . n
C8A C9 1.508(2) . y
C9 C9A 1.539(2) . y
C9 H9A 0.9900 . n
C9 H9B 0.9900 . n
C9A H9A1 1.0000 . n
C10 O10 1.218(2) . y
C10 O11 1.3596(19) . y
O11 C12 1.4565(19) . y
C12 C13 1.498(2) . y
C12 H12A 0.9900 . n
C12 H12B 0.9900 . n
C13 C14 1.387(3) . y
C13 C18 1.390(2) . y
C14 C15 1.382(3) . y
C14 H14 0.9500 . n
C15 C16 1.365(3) . y
C15 H15 0.9500 . n
C16 C17 1.375(3) . y
C16 H16 0.9500 . n
C17 C18 1.410(3) . y
C17 H17 0.9500 . n
C18 H18 0.9500 . n

loop_
_cod_related_entry_id
_cod_related_entry_database
_cod_related_entry_code
1 ChemSpider 30653041
